data_1561502
loop_
_publ_author_name
'Yohannan, Jinu P.'
'Vidyasagar, Kanamaluru'

_publ_section_title
;
 Syntheses and structural characterization of non-centrosymmetric
 Na2M2M'S6 (M, M&#x2032;=Ga, In, Si, Ge, Sn, Zn, Cd) sulfides
;
_journal_name_full 'Journal of Solid State Chemistry'
_journal_page_first 147
_journal_page_last 155
_journal_paper_doi 10.1016/j.jssc.2016.03.026
_journal_volume 238
_journal_year 2016
_chemical_formula_sum 'In2 Na2 S6 Si'
_chemical_formula_weight 496.10
_space_group_IT_number 9
_space_group_name_Hall 'C -2yc'
_space_group_name_H-M_alt 'C 1 c 1'
_symmetry_cell_setting monoclinic
_symmetry_space_group_name_Hall 'C -2yc'
_symmetry_space_group_name_H-M 'C 1 c 1'
_atom_sites_solution_primary direct
_atom_sites_solution_secondary difmap
_audit_creation_method SHELXL-97
_cell_angle_alpha 90.00
_cell_angle_beta 108.148(13)
_cell_angle_gamma 90.00
_cell_formula_units_Z 4
_cell_length_a 11.983(4)
_cell_length_b 7.786(3)
_cell_length_c 12.126(4)
_cell_measurement_reflns_used 1456
_cell_measurement_temperature 293(2)
_cell_measurement_theta_max 26.81
_cell_measurement_theta_min 3.165
_cell_volume 1075.1(7)
_computing_cell_refinement APEXII,Bruker,2004
_computing_data_collection APEXII,Bruker,2004
_computing_data_reduction SAINT,Bruker,2004
_computing_molecular_graphics 'ORTEP-3 (Farrugia, 1997)'
_computing_publication_material 'SHELXL-97 (Sheldrick, 1997)'
_computing_structure_refinement 'SHELXL-97 (Sheldrick, 1997)'
_computing_structure_solution 'SHELXS-97 (Sheldrick, 1997)'
_diffrn_ambient_temperature 293(2)
_diffrn_measured_fraction_theta_full 0.986
_diffrn_measured_fraction_theta_max 0.986
_diffrn_measurement_device_type 'Bruker ApexII ccd area detector'
_diffrn_measurement_method 'phi and omega scans'
_diffrn_radiation_monochromator graphite
_diffrn_radiation_source 'fine-focus sealed tube'
_diffrn_radiation_type MoK\a
_diffrn_radiation_wavelength 0.71073
_diffrn_reflns_av_R_equivalents 0.0448
_diffrn_reflns_av_sigmaI/netI 0.0617
_diffrn_reflns_limit_h_max 15
_diffrn_reflns_limit_h_min -15
_diffrn_reflns_limit_k_max 8
_diffrn_reflns_limit_k_min -9
_diffrn_reflns_limit_l_max 15
_diffrn_reflns_limit_l_min -10
_diffrn_reflns_number 3957
_diffrn_reflns_theta_full 26.91
_diffrn_reflns_theta_max 26.91
_diffrn_reflns_theta_min 3.17
_exptl_absorpt_coefficient_mu 5.579
_exptl_absorpt_correction_T_max 0.894
_exptl_absorpt_correction_T_min 0.818
_exptl_absorpt_correction_type multi-scan
_exptl_absorpt_process_details SADABS(Bruker,2004)
_exptl_crystal_colour yellow
_exptl_crystal_density_diffrn 3.065
_exptl_crystal_density_method 'not measured'
_exptl_crystal_description block
_exptl_crystal_F_000 920
_exptl_crystal_size_max 0.04
_exptl_crystal_size_mid 0.03
_exptl_crystal_size_min 0.02
_refine_diff_density_max 1.571
_refine_diff_density_min -1.341
_refine_diff_density_rms 0.281
_refine_ls_abs_structure_details 'Flack H D (1983), Acta Cryst. A39, 876-881'
_refine_ls_abs_structure_Flack 0.03(5)
_refine_ls_extinction_coef 0.0001
_refine_ls_extinction_method SHELXL
_refine_ls_goodness_of_fit_ref 1.046
_refine_ls_matrix_type full
_refine_ls_number_parameters 100
_refine_ls_number_reflns 1750
_refine_ls_number_restraints 2
_refine_ls_restrained_S_all 1.045
_refine_ls_R_factor_all 0.0460
_refine_ls_R_factor_gt 0.0404
_refine_ls_shift/su_max 0.000
_refine_ls_shift/su_mean 0.000
_refine_ls_structure_factor_coef Fsqd
_refine_ls_weighting_details 'calc w=1/[\s^2^(Fo^2^)+(0.0479P)^2^+0.0000P] where P=(Fo^2^+2Fc^2^)/3'
_refine_ls_weighting_scheme calc
_refine_ls_wR_factor_gt 0.0902
_refine_ls_wR_factor_ref 0.0949
_reflns_number_gt 1605
_reflns_number_total 1750
_reflns_threshold_expression >2sigma(I)
_cod_data_source_file JSSC-2016-238-147.cif
_cod_data_source_block Na2In2SiS6
_cod_original_cell_volume 1075.1(6)
_cod_original_sg_symbol_Hall C-2yc
_cod_original_sg_symbol_H-M Cc
_cod_database_code 1561502

loop_
_symmetry_equiv_pos_as_xyz
'x, y, z'
'x, -y, z+1/2'
'x+1/2, y+1/2, z'
'x+1/2, -y+1/2, z+1/2'

loop_
_atom_site_label
_atom_site_type_symbol
_atom_site_fract_x
_atom_site_fract_y
_atom_site_fract_z
_atom_site_U_iso_or_equiv
_atom_site_adp_type
_atom_site_occupancy
_atom_site_symmetry_multiplicity
_atom_site_calc_flag
_atom_site_refinement_flags
_atom_site_disorder_assembly
_atom_site_disorder_group
Na1 Na 0.7946(6) 0.1831(12) 0.8372(7) 0.088(3) Uani 1 1 d . . .
Na2 Na 0.5121(5) 0.0696(7) 0.9982(6) 0.0416(15) Uani 1 1 d . . .
In1 In 0.97731(5) 0.08317(11) 0.18966(6) 0.0197(2) Uani 1 1 d . . .
In2 In 0.16048(6) 0.05851(11) 0.99277(7) 0.0207(2) Uani 1 1 d . . .
Si1 Si 0.2212(3) 0.2200(4) 0.7443(3) 0.0161(7) Uani 1 1 d . . .
S1 S 0.9962(3) 0.2209(4) 0.0169(3) 0.0225(7) Uani 1 1 d . . .
S2 S 0.0974(3) 0.1982(4) 0.3752(3) 0.0239(7) Uani 1 1 d . . .
S3 S 0.0356(2) 0.2237(4) 0.6958(3) 0.0214(7) Uani 1 1 d . . .
S4 S 0.2961(3) 0.0031(4) 0.6897(3) 0.0247(7) Uani 1 1 d . . .
S5 S 0.7643(2) 0.0559(4) 0.1649(3) 0.0203(7) Uani 1 1 d . . .
S6 S 0.2927(3) 0.2454(4) 0.9267(3) 0.0252(7) Uani 1 1 d . . .

loop_
_atom_site_aniso_label
_atom_site_aniso_U_11
_atom_site_aniso_U_22
_atom_site_aniso_U_33
_atom_site_aniso_U_23
_atom_site_aniso_U_13
_atom_site_aniso_U_12
Na1 0.050(4) 0.118(8) 0.076(6) -0.066(5) -0.011(4) 0.031(4)
Na2 0.052(3) 0.034(4) 0.039(4) 0.003(3) 0.014(3) -0.006(3)
In1 0.0207(4) 0.0247(5) 0.0155(5) 0.0009(4) 0.0086(3) 0.0017(4)
In2 0.0246(4) 0.0249(5) 0.0150(5) 0.0006(4) 0.0096(3) -0.0009(4)
Si1 0.0174(14) 0.0206(18) 0.0115(17) 0.0021(14) 0.0064(11) -0.0012(12)
S1 0.0280(15) 0.0256(18) 0.0160(17) 0.0049(14) 0.0099(12) 0.0028(13)
S2 0.0314(15) 0.0219(17) 0.0170(16) -0.0034(13) 0.0054(12) -0.0001(13)
S3 0.0169(13) 0.0216(17) 0.0270(18) 0.0016(14) 0.0085(12) 0.0011(12)
S4 0.0235(14) 0.0274(18) 0.0219(19) -0.0039(15) 0.0053(12) 0.0068(13)
S5 0.0189(13) 0.0218(16) 0.0210(17) -0.0060(13) 0.0071(12) 0.0027(12)
S6 0.0280(15) 0.035(2) 0.0122(17) -0.0018(14) 0.0057(12) -0.0117(13)

loop_
_atom_type_symbol
_atom_type_description
_atom_type_scat_dispersion_real
_atom_type_scat_dispersion_imag
_atom_type_scat_source
Na Na 0.0360 0.0250 'International Tables Vol C Tables 4.2.6.8 and 6.1.1.4'
Si Si 0.0820 0.0700 'International Tables Vol C Tables 4.2.6.8 and 6.1.1.4'
S S 0.1250 0.1230 'International Tables Vol C Tables 4.2.6.8 and 6.1.1.4'
In In -0.7280 1.3100 'International Tables Vol C Tables 4.2.6.8 and 6.1.1.4'

loop_
_geom_angle_atom_site_label_1
_geom_angle_atom_site_label_2
_geom_angle_atom_site_label_3
_geom_angle
_geom_angle_site_symmetry_1
_geom_angle_site_symmetry_3
S2 Na1 S1 115.6(3) 4 1_556
S2 Na1 S5 116.6(3) 4 2
S1 Na1 S5 124.0(3) 1_556 2
S2 Na1 S4 89.2(3) 4 3
S1 Na1 S4 102.4(3) 1_556 3
S5 Na1 S4 97.5(3) 2 3
S2 Na1 Na2 97.4(2) 4 3
S1 Na1 Na2 42.06(16) 1_556 3
S5 Na1 Na2 141.6(3) 2 3
S4 Na1 Na2 63.8(2) 3 3
S2 Na2 S1 138.4(3) 4 3_446
S2 Na2 S3 97.5(2) 4 4
S1 Na2 S3 119.1(2) 3_446 4
S2 Na2 S6 89.02(19) 4 .
S1 Na2 S6 114.9(2) 3_446 .
S3 Na2 S6 79.82(18) 4 .
S2 Na2 S5 85.60(18) 4 1_556
S1 Na2 S5 89.45(18) 3_446 1_556
S3 Na2 S5 69.14(16) 4 1_556
S6 Na2 S5 147.4(2) . 1_556
S2 Na2 Na1 121.4(2) 4 3_445
S1 Na2 Na1 41.73(16) 3_446 3_445
S3 Na2 Na1 135.1(2) 4 3_445
S6 Na2 Na1 79.42(18) . 3_445
S5 Na2 Na1 130.1(2) 1_556 3_445
S1 In1 S2 116.65(11) . 1_655
S1 In1 S3 110.48(11) . 2_654
S2 In1 S3 104.28(11) 1_655 2_654
S1 In1 S5 107.59(11) . .
S2 In1 S5 115.64(11) 1_655 .
S3 In1 S5 100.95(10) 2_654 .
S1 In2 S2 112.44(11) 1_456 2
S1 In2 S6 111.05(11) 1_456 .
S2 In2 S6 114.12(12) 2 .
S1 In2 S4 107.26(11) 1_456 2
S2 In2 S4 113.30(11) 2 2
S6 In2 S4 97.60(11) . 2
S4 Si1 S3 115.85(19) . .
S4 Si1 S6 109.18(19) . .
S3 Si1 S6 109.74(18) . .
S4 Si1 S5 109.01(19) . 4_455
S3 Si1 S5 104.17(18) . 4_455
S6 Si1 S5 108.60(18) . 4_455
In1 S1 In2 99.85(12) . 1_654
In1 S1 Na1 110.2(3) . 1_554
In2 S1 Na1 113.45(19) 1_654 1_554
In1 S1 Na2 122.53(19) . 3_554
In2 S1 Na2 115.21(17) 1_654 3_554
Na1 S1 Na2 96.2(3) 1_554 3_554
In1 S2 In2 103.03(12) 1_455 2_554
In1 S2 Na1 105.3(2) 1_455 4_454
In2 S2 Na1 104.57(19) 2_554 4_454
In1 S2 Na2 122.24(18) 1_455 4_454
In2 S2 Na2 108.91(18) 2_554 4_454
Na1 S2 Na2 111.2(3) 4_454 4_454
Si1 S3 In1 104.87(15) . 2_455
Si1 S3 Na2 93.56(18) . 4_454
In1 S3 Na2 124.71(17) 2_455 4_454
Si1 S4 In2 103.95(15) . 2_554
Si1 S4 Na1 112.7(2) . 3_445
In2 S4 Na1 106.44(17) 2_554 3_445
Si1 S5 In1 105.05(14) 4_554 .
Si1 S5 Na1 101.8(3) 4_554 2_554
In1 S5 Na1 94.54(18) . 2_554
Si1 S5 Na2 86.65(16) 4_554 1_554
In1 S5 Na2 147.16(18) . 1_554
Na1 S5 Na2 113.3(2) 2_554 1_554
Si1 S6 In2 101.09(15) . .
Si1 S6 Na2 107.9(2) . .
In2 S6 Na2 104.10(17) . .

loop_
_geom_bond_atom_site_label_1
_geom_bond_atom_site_label_2
_geom_bond_distance
_geom_bond_site_symmetry_2
Na1 S2 2.707(8) 4
Na1 S1 2.719(7) 1_556
Na1 S5 2.737(8) 2
Na1 S4 3.070(12) 3
Na1 Na2 4.060(10) 3
Na2 S2 2.736(7) 4
Na2 S1 2.736(7) 3_446
Na2 S3 2.827(7) 4
Na2 S6 2.848(7) .
Na2 S5 3.071(7) 1_556
Na2 Na1 4.060(10) 3_445
In1 S1 2.426(3) .
In1 S2 2.433(3) 1_655
In1 S3 2.484(3) 2_654
In1 S5 2.484(3) .
In2 S1 2.433(3) 1_456
In2 S2 2.435(3) 2
In2 S6 2.462(3) .
In2 S4 2.481(3) 2
Si1 S4 2.114(5) .
Si1 S3 2.116(4) .
Si1 S6 2.117(4) .
Si1 S5 2.134(4) 4_455
S1 In2 2.433(3) 1_654
S1 Na1 2.719(7) 1_554
S1 Na2 2.736(7) 3_554
S2 In1 2.433(3) 1_455
S2 In2 2.435(3) 2_554
S2 Na1 2.707(8) 4_454
S2 Na2 2.736(7) 4_454
S3 In1 2.484(3) 2_455
S3 Na2 2.827(7) 4_454
S4 In2 2.481(3) 2_554
S4 Na1 3.070(12) 3_445
S5 Si1 2.134(4) 4_554
S5 Na1 2.737(8) 2_554
S5 Na2 3.071(7) 1_554
